data_7228467
loop_
_publ_author_name
'Tahier, Tayyibah'
'Oliver, Clive L.'

_publ_section_title
;
 A Cd mixed-ligand MOF showing Ligand-Disorder Induced Breathing Behaviour
 at High Temperature and Stepwise, Selective Carbon Dioxide Adsorption at
 Low Temperature
;
_journal_name_full CrystEngComm
_journal_paper_doi 10.1039/C7CE00715A
_journal_year 2017
_chemical_formula_moiety 'C26 H21 Cd N4 O6'
_chemical_formula_sum 'C26 H21 Cd N4 O6'
_chemical_formula_weight 597.87
_space_group_crystal_system monoclinic
_space_group_IT_number 15
_space_group_name_Hall '-C 2yc'
_space_group_name_H-M_alt 'C 1 2/c 1'
_symmetry_space_group_name_Hall '-C 2yc'
_symmetry_space_group_name_H-M 'C 1 2/c 1'
_atom_sites_solution_hydrogens geom
_atom_sites_solution_primary dual
_audit_creation_date 2016-10-12
_audit_creation_method
;
Olex2 1.2
(compiled 2016.02.19 svn.r3266 for OlexSys, GUI svn.r5227)
;
_audit_update_record
;
2016-12-12 deposited with the CCDC.
2017-06-13 downloaded from the CCDC.
;
_cell_angle_alpha 90
_cell_angle_beta 110.635(7)
_cell_angle_gamma 90
_cell_formula_units_Z 8
_cell_length_a 27.330(6)
_cell_length_b 10.234(2)
_cell_length_c 20.922(5)
_cell_measurement_reflns_used 6876
_cell_measurement_temperature 373.15
_cell_measurement_theta_max 27.064
_cell_measurement_theta_min 3.000
_cell_volume 5476(2)
_computing_cell_refinement 'SAINT v8.34A (Bruker, 2013)'
_computing_data_reduction 'SAINT v8.34A (Bruker, 2013)'
_computing_molecular_graphics 'Olex2 (Dolomanov et al., 2009)'
_computing_publication_material 'Olex2 (Dolomanov et al., 2009)'
_computing_structure_refinement 'ShelXL (Sheldrick, 2015)'
_computing_structure_solution 'ShelXT (Sheldrick, 2015)'
_diffrn_ambient_temperature 373.15
_diffrn_measured_fraction_theta_full 0.989
_diffrn_measured_fraction_theta_max 0.958
_diffrn_measurement_device_type 'Bruker Apex Duo'
_diffrn_radiation_type MoK\a
_diffrn_radiation_wavelength 0.71073
_diffrn_reflns_av_R_equivalents 0.0709
_diffrn_reflns_av_unetI/netI 0.0894
_diffrn_reflns_Laue_measured_fraction_full 0.989
_diffrn_reflns_Laue_measured_fraction_max 0.958
_diffrn_reflns_limit_h_max 36
_diffrn_reflns_limit_h_min -38
_diffrn_reflns_limit_k_max 14
_diffrn_reflns_limit_k_min -14
_diffrn_reflns_limit_l_max 27
_diffrn_reflns_limit_l_min -29
_diffrn_reflns_number 23205
_diffrn_reflns_point_group_measured_fraction_full 0.989
_diffrn_reflns_point_group_measured_fraction_max 0.958
_diffrn_reflns_theta_full 25.242
_diffrn_reflns_theta_max 30.643
_diffrn_reflns_theta_min 1.592
_exptl_absorpt_coefficient_mu 0.842
_exptl_absorpt_correction_T_max 0.7461
_exptl_absorpt_correction_T_min 0.4826
_exptl_absorpt_correction_type multi-scan
_exptl_absorpt_process_details
;
SADABS-2014/5 (Bruker,2014/5) was used for absorption correction.
wR2(int) was 0.1047 before and 0.0759 after correction.
The Ratio of minimum to maximum transmission is 0.6468.
The \l/2 correction factor is 0.00150.
;
_exptl_crystal_colour 'clear colourless'
_exptl_crystal_colour_lustre clear
_exptl_crystal_colour_primary colourless
_exptl_crystal_density_diffrn 1.450
_exptl_crystal_description block
_exptl_crystal_F_000 2408
_exptl_crystal_size_max 1.22
_exptl_crystal_size_mid 0.46
_exptl_crystal_size_min 0.33
_refine_diff_density_max 1.527
_refine_diff_density_min -1.097
_refine_diff_density_rms 0.115
_refine_ls_extinction_method none
_refine_ls_goodness_of_fit_ref 1.017
_refine_ls_hydrogen_treatment constr
_refine_ls_matrix_type full
_refine_ls_number_parameters 516
_refine_ls_number_reflns 8102
_refine_ls_number_restraints 1080
_refine_ls_restrained_S_all 0.976
_refine_ls_R_factor_all 0.1198
_refine_ls_R_factor_gt 0.0608
_refine_ls_shift/su_max 0.009
_refine_ls_shift/su_mean 0.001
_refine_ls_structure_factor_coef Fsqd
_refine_ls_weighting_details 'w=1/[\s^2^(Fo^2^)+(0.0880P)^2^+6.9837P] where P=(Fo^2^+2Fc^2^)/3'
_refine_ls_weighting_scheme calc
_refine_ls_wR_factor_gt 0.1558
_refine_ls_wR_factor_ref 0.1884
_reflns_Friedel_coverage 0.000
_reflns_number_gt 4524
_reflns_number_total 8102
_reflns_threshold_expression 'I > 2\s(I)'
_cod_data_source_file c7ce00715a2.cif
_cod_data_source_block 373k
_cod_database_code 7228467
_shelx_space_group_comment
;
The symmetry employed for this shelxl refinement is uniquely defined
by the following loop, which should always be used as a source of
symmetry information in preference to the above space-group names.
They are only intended as comments.
;
_olex2_refinement_description
;
1. Fixed Uiso
 At 1.2 times of:
  All C(H) groups, All C(H,H) groups, All C(H,H,H,H) groups
2. Uiso/Uaniso restraints and constraints
N1 \\sim N2 \\sim C7 \\sim C8 \\sim C9 \\sim C10 \\sim C11 \\sim C12 \\sim C1B
\\sim C2B \\sim C3B \\sim C4B \\sim C5B \\sim C6B \\sim N1C \\sim C1C \\sim C2C
\\sim C3C \\sim C4C \\sim C5C \\sim C6C \\sim O3D \\sim O1E \\sim O2E \\sim O4E
\\sim O5E \\sim O6E \\sim N1E \\sim C1E \\sim C2E \\sim C3E \\sim C4E \\sim C5E
\\sim C6E \\sim C7E \\sim C8D \\sim C6A \\sim C2D \\sim C2A \\sim O5D \\sim C6D
\\sim C4A \\sim O2D \\sim N1D \\sim C4D \\sim C8E \\sim C1A \\sim C3A \\sim C5A
\\sim O1D \\sim O4D \\sim O6D \\sim C1D \\sim C3D \\sim C5D \\sim C7D: within
1.7A with sigma of 0.04 and sigma for terminal atoms of 0.08
3. Rigid body (RIGU) restrains
 N1, N2, C7, C8, C9, C10, C11, C12, C1B, C2B, C3B, C4B, C5B, C6B, N1C, C1C,
 C2C, C3C, C4C, C5C, C6C, O3D, O1E, O2E, O4E, O5E, O6E, N1E, C1E, C2E, C3E, C4E,
  C5E, C6E, C7E, C8D, C6A, C2D, C2A, O5D, C6D, C4A, O2D, N1D, C4D, C8E, C1A,
 C3A, C5A, O1D, O4D, O6D, C1D, C3D, C5D, C7D
 with sigma for 1-2 distances of 0.004 and sigma for 1-3 distances of 0.004
4. Same fragment restrains
{C1A, C2A, C3A, C4A, C5A, C6A} sigma for 1-2: 0.02, 1-3: 0.04
as
{C1B, C2B, C3B, C4B, C5B, C6B}
{O1D, O2D} sigma for 1-2: 0.02, 1-3: 0.04
as
{O1E, O2E}
{O4D, O5D, O6D, N1D, C1D, C2D, C3D, C4D, C5D, C6D, C7D, C8E} sigma for 1-2:
0.02, 1-3: 0.04
as
{O4E, O5E, O6E, N1E, C1E, C2E, C3E, C4E, C5E, C6E, C7E, C8D}
5. Others
 Sof(H7BC)=Sof(H7BD)=Sof(C1B)=Sof(H1B)=Sof(C2B)=Sof(H2B)=Sof(C3B)=Sof(C4B)=
 Sof(H4B)=Sof(C5B)=Sof(H5B)=Sof(C6B)=Sof(H6BA)=Sof(H6BB)=1-FVAR(1)
 Sof(H7AA)=Sof(H7AB)=Sof(C1A)=Sof(H1A)=Sof(C2A)=Sof(H2A)=Sof(C3A)=Sof(C4A)=
 Sof(H4A)=Sof(C5A)=Sof(H5A)=Sof(C6A)=Sof(H6AA)=Sof(H6AB)=FVAR(1)
 Sof(O1E)=Sof(O2E)=Sof(O4E)=Sof(O5E)=Sof(O6E)=Sof(N1E)=Sof(C1E)=Sof(C2E)=
 Sof(H2E)=Sof(C3E)=Sof(C4E)=Sof(H4E)=Sof(C5E)=Sof(C6E)=Sof(H6E)=Sof(C7E)=
 Sof(C8E)=1-FVAR(2)
 Sof(C8D)=Sof(O4D)=Sof(O5D)=Sof(O6D)=Sof(N1D)=Sof(C1D)=Sof(C2D)=Sof(H2D)=
 Sof(C3D)=Sof(C4D)=Sof(H4D)=Sof(C5D)=Sof(C6D)=Sof(H6D)=Sof(C7D)=Sof(O1D)=
 Sof(O2D)=FVAR(2)
6.a Secondary CH2 refined with riding coordinates:
 C7(H7BC,H7BD), C7(H7AA,H7AB), C6B(H6BA,H6BB), C6C(H6CA,H6CB), C6A(H6AA,H6AB)
6.b Aromatic/amide H refined with riding coordinates:
 C9(H9), C10(H10), C11(H11), C12(H12), C1B(H1B), C2B(H2B), C4B(H4B), C5B(H5B),
 C1C(H1C), C2C(H2C), C4C(H4C), C5C(H5C), C2E(H2E), C4E(H4E), C6E(H6E), C1A(H1A),
  C2A(H2A), C4A(H4A), C5A(H5A), C2D(H2D), C4D(H4D), C6D(H6D)
;
_shelx_shelxl_version_number 2016/4
_olex2_submission_special_instructions 'No special instructions were received'

loop_
_space_group_symop_operation_xyz
'x, y, z'
'-x, y, -z+1/2'
'x+1/2, y+1/2, z'
'-x+1/2, y+1/2, -z+1/2'
'-x, -y, -z'
'x, -y, z-1/2'
'-x+1/2, -y+1/2, -z'
'x+1/2, -y+1/2, z-1/2'

loop_
_atom_site_label
_atom_site_type_symbol
_atom_site_fract_x
_atom_site_fract_y
_atom_site_fract_z
_atom_site_U_iso_or_equiv
_atom_site_adp_type
_atom_site_occupancy
_atom_site_site_symmetry_order
_atom_site_calc_flag
_atom_site_refinement_flags_posn
_atom_site_refinement_flags_adp
_atom_site_refinement_flags_occupancy
_atom_site_disorder_assembly
_atom_site_disorder_group
Cd01 Cd -0.16332(2) -0.20258(3) -0.27751(2) 0.04469(14) Uani 1 1 d . . . . .
N1 N -0.07744(19) -0.1946(5) -0.1957(3) 0.0697(13) Uani 1 1 d . U . . .
N2 N 0.24857(17) -0.2941(4) 0.1454(2) 0.0498(9) Uani 1 1 d . U . . .
C7 C 0.0900(3) -0.2831(9) -0.0004(5) 0.108(3) Uani 1 1 d . U . . .
H7BC H 0.081967 -0.369801 -0.019963 0.130 Uiso 0.448(10) 1 calc R . P A 2
H7BD H 0.066570 -0.266054 0.024390 0.130 Uiso 0.448(10) 1 calc R . P A 2
H7AA H 0.084060 -0.359516 -0.029513 0.130 Uiso 0.552(10) 1 calc R . P A 1
H7AB H 0.065398 -0.285380 0.023623 0.130 Uiso 0.552(10) 1 calc R . P A 1
C8 C 0.1465(2) -0.2844(6) 0.0516(4) 0.0769(18) Uani 1 1 d . U . . .
C9 C 0.1883(3) -0.3154(7) 0.0330(4) 0.0819(19) Uani 1 1 d . U . . .
H9 H 0.182767 -0.333808 -0.012565 0.098 Uiso 1 1 calc R . . . .
C10 C 0.2381(3) -0.3199(6) 0.0798(3) 0.0677(16) Uani 1 1 d . U . . .
H10 H 0.265407 -0.341809 0.065192 0.081 Uiso 1 1 calc R . . . .
C11 C 0.2089(3) -0.2608(8) 0.1638(4) 0.0795(19) Uani 1 1 d . U . . .
H11 H 0.215536 -0.240198 0.209407 0.095 Uiso 1 1 calc R . . . .
C12 C 0.1581(3) -0.2549(9) 0.1191(4) 0.095(2) Uani 1 1 d . U . . .
H12 H 0.131550 -0.230764 0.134761 0.114 Uiso 1 1 calc R . . . .
C1B C -0.0588(7) -0.3071(15) -0.1620(11) 0.113(7) Uani 0.448(10) 1 d D U P A 2
H1B H -0.078907 -0.382664 -0.173232 0.135 Uiso 0.448(10) 1 calc R . P A 2
C2B C -0.0099(7) -0.3108(17) -0.1107(11) 0.123(8) Uani 0.448(10) 1 d D U P A 2
H2B H 0.003332 -0.390945 -0.091298 0.147 Uiso 0.448(10) 1 calc R . P A 2
C3B C 0.0180(8) -0.206(2) -0.0889(15) 0.122(8) Uani 0.448(10) 1 d D U P A 2
C4B C -0.0032(9) -0.093(2) -0.1198(14) 0.146(9) Uani 0.448(10) 1 d D U P A 2
H4B H 0.013511 -0.013853 -0.105584 0.176 Uiso 0.448(10) 1 calc R . P A 2
C5B C -0.0523(8) -0.101(2) -0.1754(13) 0.132(9) Uani 0.448(10) 1 d D U P A 2
H5B H -0.065581 -0.022623 -0.197498 0.158 Uiso 0.448(10) 1 calc R . P A 2
C6B C 0.0795(9) -0.199(3) -0.050(2) 0.116(9) Uani 0.448(10) 1 d D U P A 2
H6BA H 0.097786 -0.222152 -0.080929 0.139 Uiso 0.448(10) 1 calc R . P A 2
H6BB H 0.089883 -0.111885 -0.032831 0.139 Uiso 0.448(10) 1 calc R . P A 2
N1C N -0.19334(18) -0.2065(4) -0.1846(2) 0.0549(10) Uani 1 1 d . U . . .
C1C C -0.2072(3) -0.0980(6) -0.1617(3) 0.0765(18) Uani 1 1 d . U . . .
H1C H -0.207783 -0.021077 -0.185624 0.092 Uiso 1 1 calc R . . . .
C2C C -0.2208(3) -0.0921(7) -0.1048(4) 0.088(2) Uani 1 1 d . U . . .
H2C H -0.229203 -0.012038 -0.090318 0.106 Uiso 1 1 calc R . . . .
C3C C -0.2221(3) -0.2018(7) -0.0696(4) 0.084(2) Uani 1 1 d . U . . .
C4C C -0.2088(4) -0.3156(7) -0.0945(5) 0.113(3) Uani 1 1 d . U . . .
H4C H -0.209331 -0.394174 -0.072468 0.136 Uiso 1 1 calc R . . . .
C5C C -0.1947(4) -0.3148(6) -0.1518(4) 0.091(2) Uani 1 1 d . U . . .
H5C H -0.186020 -0.393236 -0.167596 0.109 Uiso 1 1 calc R . . . .
C6C C -0.2385(5) -0.1972(8) -0.0083(5) 0.122(3) Uani 1 1 d . U . . .
H6CA H -0.207692 -0.176680 0.030923 0.146 Uiso 1 1 calc R . . . .
H6CB H -0.262429 -0.124276 -0.014630 0.146 Uiso 1 1 calc R . . . .
O3D O -0.16295(14) 0.5529(3) -0.27018(19) 0.0564(10) Uani 1 1 d . U . . .
O1E O -0.1329(14) -0.046(2) -0.3402(17) 0.066(6) Uani 0.372(11) 1 d D U P B 2
O2E O -0.1645(8) 0.0192(14) -0.2659(11) 0.079(4) Uani 0.372(11) 1 d D U P B 2
O4E O -0.1264(11) 0.646(2) -0.339(2) 0.074(6) Uani 0.372(11) 1 d D U P B 2
O5E O -0.0055(16) 0.391(2) -0.406(3) 0.275(18) Uani 0.372(11) 1 d D U P B 2
O6E O -0.0076(15) 0.1921(19) -0.407(2) 0.218(14) Uani 0.372(11) 1 d D U P B 2
N1E N -0.0204(15) 0.2977(18) -0.391(2) 0.179(9) Uani 0.372(11) 1 d D U P B 2
C1E C -0.1228(13) 0.1829(16) -0.3261(18) 0.059(5) Uani 0.372(11) 1 d D U P B 2
C2E C -0.0819(10) 0.1782(14) -0.3495(14) 0.083(5) Uani 0.372(11) 1 d D U P B 2
H2E H -0.068612 0.098628 -0.357510 0.099 Uiso 0.372(11) 1 calc R . P B 2
C3E C -0.0609(12) 0.2948(15) -0.3608(19) 0.110(6) Uani 0.372(11) 1 d D U P B 2
C4E C -0.0802(9) 0.4133(15) -0.3491(14) 0.090(5) Uani 0.372(11) 1 d D U P B 2
H4E H -0.066508 0.490464 -0.359238 0.108 Uiso 0.372(11) 1 calc R . P B 2
C5E C -0.1197(10) 0.4179(18) -0.3221(15) 0.064(5) Uani 0.372(11) 1 d D U P B 2
C6E C -0.1435(17) 0.3034(17) -0.313(2) 0.059(5) Uani 0.372(11) 1 d D U P B 2
H6E H -0.171882 0.305268 -0.297976 0.071 Uiso 0.372(11) 1 calc R . P B 2
C7E C -0.1431(15) 0.056(2) -0.308(2) 0.054(5) Uani 0.372(11) 1 d D U P B 2
C8D C -0.1459(9) 0.5406(16) -0.3150(14) 0.051(3) Uani 0.628(11) 1 d D U P B 1
C1A C -0.0347(5) -0.2230(18) -0.2101(8) 0.104(5) Uani 0.552(10) 1 d D U P A 1
H1A H -0.039169 -0.249383 -0.254343 0.125 Uiso 0.552(10) 1 calc R . P A 1
C2A C 0.0154(5) -0.2156(19) -0.1637(8) 0.117(6) Uani 0.552(10) 1 d D U P A 1
H2A H 0.042929 -0.241660 -0.177179 0.140 Uiso 0.552(10) 1 calc R . P A 1
C3A C 0.0259(5) -0.1735(15) -0.1015(8) 0.074(3) Uani 0.552(10) 1 d D U P A 1
C4A C -0.0145(5) -0.116(2) -0.0895(8) 0.103(5) Uani 0.552(10) 1 d D U P A 1
H4A H -0.009326 -0.072332 -0.048744 0.123 Uiso 0.552(10) 1 calc R . P A 1
C5A C -0.0653(5) -0.1243(19) -0.1409(8) 0.095(5) Uani 0.552(10) 1 d D U P A 1
H5A H -0.091818 -0.075188 -0.134493 0.114 Uiso 0.552(10) 1 calc R . P A 1
C6A C 0.0815(6) -0.161(2) -0.0432(16) 0.092(5) Uani 0.552(10) 1 d D U P A 1
H6AA H 0.108567 -0.152273 -0.063057 0.111 Uiso 0.552(10) 1 calc R . P A 1
H6AB H 0.082631 -0.084114 -0.015410 0.111 Uiso 0.552(10) 1 calc R . P A 1
O4D O -0.1427(6) 0.6449(13) -0.3463(10) 0.057(3) Uani 0.628(11) 1 d D U P B 1
O5D O -0.0637(9) 0.3870(10) -0.4826(10) 0.214(9) Uani 0.628(11) 1 d D U P B 1
O6D O -0.0629(9) 0.1842(9) -0.4780(10) 0.197(9) Uani 0.628(11) 1 d D U P B 1
N1D N -0.0713(9) 0.2935(10) -0.4585(10) 0.149(6) Uani 0.628(11) 1 d D U P B 1
C1D C -0.1341(7) 0.1775(12) -0.3379(10) 0.059(4) Uani 0.628(11) 1 d D U P B 1
C2D C -0.1109(6) 0.1784(9) -0.3863(7) 0.077(4) Uani 0.628(11) 1 d D U P B 1
H2D H -0.104259 0.099895 -0.404158 0.092 Uiso 0.628(11) 1 calc R . P B 1
C3D C -0.0973(7) 0.2940(9) -0.4085(8) 0.092(4) Uani 0.628(11) 1 d D U P B 1
C4D C -0.1096(5) 0.4144(8) -0.3881(7) 0.073(3) Uani 0.628(11) 1 d D U P B 1
H4D H -0.102312 0.491832 -0.406212 0.088 Uiso 0.628(11) 1 calc R . P B 1
C5D C -0.1334(5) 0.4146(11) -0.3391(7) 0.052(3) Uani 0.628(11) 1 d D U P B 1
C6D C -0.1429(9) 0.2985(12) -0.3108(13) 0.049(3) Uani 0.628(11) 1 d D U P B 1
H6D H -0.154959 0.300345 -0.274394 0.058 Uiso 0.628(11) 1 calc R . P B 1
C7D C -0.1489(9) 0.0517(16) -0.3127(14) 0.052(3) Uani 0.628(11) 1 d D U P B 1
C8E C -0.1389(18) 0.561(3) -0.311(3) 0.061(5) Uani 0.372(11) 1 d D U P B 2
O1D O -0.1463(8) -0.0480(17) -0.3434(11) 0.066(4) Uani 0.628(11) 1 d D U P B 1
O2D O -0.1648(5) 0.0649(6) -0.2647(6) 0.063(2) Uani 0.628(11) 1 d D U P B 1

loop_
_atom_site_aniso_label
_atom_site_aniso_U_11
_atom_site_aniso_U_22
_atom_site_aniso_U_33
_atom_site_aniso_U_23
_atom_site_aniso_U_13
_atom_site_aniso_U_12
Cd01 0.0490(2) 0.03577(16) 0.0494(2) -0.00002(14) 0.01756(15) 0.00069(13)
N1 0.049(2) 0.087(3) 0.064(3) -0.003(2) 0.009(2) 0.002(2)
N2 0.049(2) 0.058(2) 0.043(2) 0.0033(18) 0.0159(18) 0.0021(17)
C7 0.065(4) 0.125(6) 0.105(6) 0.019(5) -0.006(4) -0.008(4)
C8 0.052(3) 0.089(4) 0.073(4) 0.002(3) 0.002(3) 0.010(3)
C9 0.073(4) 0.105(5) 0.056(4) -0.012(3) 0.008(3) 0.005(3)
C10 0.062(3) 0.087(4) 0.055(3) -0.001(3) 0.022(3) 0.009(3)
C11 0.056(3) 0.123(5) 0.060(4) -0.004(4) 0.020(3) 0.014(3)
C12 0.057(4) 0.142(6) 0.082(4) -0.003(5) 0.020(3) 0.018(4)
C1B 0.081(9) 0.092(8) 0.111(13) 0.010(8) -0.033(9) 0.009(7)
C2B 0.073(9) 0.113(10) 0.125(14) 0.006(9) -0.036(9) 0.022(7)
C3B 0.070(9) 0.133(11) 0.118(13) 0.002(10) -0.022(10) 0.010(8)
C4B 0.098(12) 0.127(10) 0.145(15) 0.010(11) -0.042(11) -0.004(9)
C5B 0.098(12) 0.104(8) 0.135(15) 0.014(10) -0.032(11) -0.024(8)
C6B 0.073(9) 0.129(16) 0.096(12) 0.015(11) -0.032(9) -0.007(9)
N1C 0.063(3) 0.057(2) 0.049(2) -0.0011(18) 0.024(2) 0.0022(19)
C1C 0.117(5) 0.056(3) 0.081(4) 0.005(3) 0.065(4) 0.008(3)
C2C 0.131(6) 0.074(4) 0.089(5) -0.004(3) 0.076(5) 0.004(4)
C3C 0.119(6) 0.086(4) 0.073(4) -0.014(3) 0.065(4) -0.022(4)
C4C 0.212(10) 0.068(4) 0.104(6) 0.012(4) 0.112(7) 0.004(5)
C5C 0.163(7) 0.054(3) 0.094(5) -0.002(3) 0.091(5) 0.005(4)
C6C 0.198(10) 0.110(6) 0.103(7) -0.024(5) 0.109(7) -0.037(6)
O3D 0.086(3) 0.0210(12) 0.077(3) -0.0097(13) 0.046(2) 0.0046(13)
O1E 0.087(17) 0.013(4) 0.098(10) 0.005(5) 0.034(9) 0.000(7)
O2E 0.103(9) 0.027(6) 0.121(10) 0.034(7) 0.058(8) -0.010(8)
O4E 0.077(15) 0.037(6) 0.117(12) 0.002(6) 0.044(11) -0.005(8)
O5E 0.35(3) 0.105(12) 0.56(5) 0.04(2) 0.39(4) 0.03(2)
O6E 0.30(3) 0.120(12) 0.35(4) -0.010(19) 0.26(3) 0.057(17)
N1E 0.24(2) 0.084(9) 0.32(2) -0.003(15) 0.235(17) 0.004(13)
C1E 0.094(11) 0.014(4) 0.082(11) -0.005(6) 0.048(9) -0.009(5)
C2E 0.127(13) 0.033(5) 0.120(14) -0.009(8) 0.083(10) -0.002(7)
C3E 0.152(15) 0.048(6) 0.185(18) 0.008(10) 0.130(13) 0.008(9)
C4E 0.120(13) 0.045(6) 0.135(14) -0.004(9) 0.085(10) -0.001(8)
C5E 0.091(11) 0.029(5) 0.088(12) -0.008(7) 0.051(9) -0.006(6)
C6E 0.074(12) 0.022(5) 0.086(13) -0.025(7) 0.034(10) -0.005(7)
C7E 0.073(12) 0.018(5) 0.073(10) 0.023(6) 0.027(9) 0.006(7)
C8D 0.056(6) 0.035(5) 0.067(6) -0.013(4) 0.028(5) -0.010(4)
C1A 0.057(6) 0.171(13) 0.076(8) -0.031(8) 0.015(5) 0.019(7)
C2A 0.049(6) 0.195(15) 0.095(8) -0.025(9) 0.011(6) 0.023(8)
C3A 0.044(5) 0.098(8) 0.075(6) 0.021(6) 0.014(4) -0.002(5)
C4A 0.063(6) 0.158(13) 0.076(9) -0.024(9) 0.011(5) 0.007(8)
C5A 0.057(6) 0.139(11) 0.083(8) -0.031(8) 0.017(6) 0.023(7)
C6A 0.059(7) 0.094(10) 0.104(10) 0.008(8) 0.003(6) -0.004(6)
O4D 0.067(8) 0.037(3) 0.083(6) -0.008(3) 0.045(6) 0.002(4)
O5D 0.41(2) 0.079(6) 0.316(19) 0.005(9) 0.329(19) -0.011(11)
O6D 0.39(2) 0.073(5) 0.272(18) -0.009(8) 0.294(19) 0.015(10)
N1D 0.272(16) 0.065(5) 0.221(14) -0.015(7) 0.224(13) -0.009(8)
C1D 0.079(8) 0.042(4) 0.075(8) -0.005(4) 0.050(7) -0.006(4)
C2D 0.138(10) 0.033(3) 0.096(8) -0.013(5) 0.088(8) -0.006(5)
C3D 0.164(11) 0.043(4) 0.130(9) -0.014(5) 0.127(8) -0.008(6)
C4D 0.117(9) 0.031(3) 0.107(8) -0.002(4) 0.084(7) -0.008(5)
C5D 0.078(7) 0.029(3) 0.061(7) -0.002(3) 0.041(6) -0.001(4)
C6D 0.061(7) 0.046(5) 0.055(7) 0.002(5) 0.040(6) 0.002(5)
C7D 0.049(6) 0.043(5) 0.068(7) 0.003(4) 0.023(5) -0.008(4)
C8E 0.085(13) 0.034(7) 0.078(11) -0.012(8) 0.044(9) -0.002(8)
O1D 0.070(8) 0.041(4) 0.102(7) -0.008(4) 0.051(7) -0.009(4)
O2D 0.108(6) 0.011(3) 0.087(5) 0.007(3) 0.054(4) -0.003(4)

loop_
_atom_type_symbol
_atom_type_description
_atom_type_scat_dispersion_real
_atom_type_scat_dispersion_imag
_atom_type_scat_source
C C 0.0033 0.0016 'International Tables Vol C Tables 4.2.6.8 and 6.1.1.4'
H H 0.0000 0.0000 'International Tables Vol C Tables 4.2.6.8 and 6.1.1.4'
Cd Cd -0.8075 1.2024 'International Tables Vol C Tables 4.2.6.8 and 6.1.1.4'
N N 0.0061 0.0033 'International Tables Vol C Tables 4.2.6.8 and 6.1.1.4'
O O 0.0106 0.0060 'International Tables Vol C Tables 4.2.6.8 and 6.1.1.4'

loop_
_geom_angle_atom_site_label_1
_geom_angle_atom_site_label_2
_geom_angle_atom_site_label_3
_geom_angle
_geom_angle_site_symmetry_1
_geom_angle_site_symmetry_3
N1 Cd01 N2 176.59(17) . 8_445
C7Eb O2Eb Cd01 101.2(17) . .
C8Da O4Da Cd01 99.7(14) . 1_565
N1 Cd01 O3D 90.51(15) . 1_545
C8Eb O4Eb Cd01 87(3) . 1_565
N1 Cd01 O1E 85.8(9) . .
N1 Cd01 O4E 85.1(8) . 1_545
N2 Cd01 O3D 90.47(13) 8_445 1_545
N2 Cd01 O1E 95.8(9) 8_445 .
N2 Cd01 O4E 98.1(8) 8_445 1_545
N1C Cd01 N1 87.06(18) . .
C7Da O1Da Cd01 101.7(13) . .
C7Eb O1Eb Cd01 94.2(17) . .
O4Da Cd01 N1 94.4(4) 1_545 .
O1Da Cd01 N1 93.0(6) . .
O2Eb Cd01 N1 86.4(6) . .
O4Da Cd01 N2 88.8(4) 1_545 8_445
O2Eb Cd01 N2 92.1(6) . 8_445
O1Da Cd01 N2 88.4(6) . 8_445
C3Bb C2Bb C1B 122.4(15) . .
C2Bb C1Bb H1B 119.7 . .
C3Bb C2Bb H2B 118.8 . .
C1Bb C2Bb H2B 118.8 . .
C2Bb C3Bb C4B 115.8(15) . .
C3Bb C4Bb H4B 121.2 . .
C5Bb C4Bb H4B 121.2 . .
C3Bb C4Bb C5B 117.7(18) . .
C4Bb C5Bb H5B 116.6 . .
C4Bb C3Bb C6B 114(2) . .
C2Bb C3Bb C6B 127.0(18) . .
C3Bb C6Bb H6BA 110.6 . .
C3Bb C6Bb H6BB 110.6 . .
H6BAb C6Bb H6BB 108.7 . .
O2Eb Cd01 N1C 84.7(5) . .
O4Da Cd01 N1C 136.8(4) 1_545 .
O1Da Cd01 N1C 136.2(4) . .
O1Eb Cd01 O3D 134.9(5) . 1_545
O4Da C8Da O3D 115.7(17) . .
O1Da Cd01 O3D 137.9(4) . 1_545
O4Da Cd01 O3D 51.0(4) 1_545 1_545
O2Eb Cd01 O3D 170.2(5) . 1_545
N1C Cd01 N2 89.75(16) . 8_445
N1C Cd01 O3D 85.85(13) . 1_545
N1C Cd01 O1E 138.6(6) . .
N1C Cd01 O4E 138.5(7) . 1_545
O4Eb Cd01 O3D 53.6(6) 1_545 1_545
O2Eb Cd01 O1E 54.1(5) . .
O2Eb C7Eb O1E 110.3(18) . .
O2Eb Cd01 O4E 135.1(8) . 1_545
O1Eb Cd01 O4E 81.3(8) . 1_545
C10 N2 Cd01 119.8(4) . 8_546
C11 N2 Cd01 123.1(4) . 8_546
C11 N2 C10 117.0(5) . .
C8 C7 H7BC 108.1 . .
O5Eb N1Eb O6E 120(2) . .
C8 C7 H7BD 108.1 . .
C2Eb C3Eb N1E 121.2(14) . .
C4Eb C3Eb N1E 117.1(14) . .
O2Eb C7Eb C1E 137(3) . .
C8 C7 H7AA 109.8 . .
C8 C7 H7AB 109.8 . .
C5Eb C6Eb C1E 117.7(17) . .
O1Eb C7Eb C1E 113(2) . .
C1Eb C2Eb H2E 121.0 . .
C3Eb C2Eb H2E 121.0 . .
C1Eb C2Eb C3E 118.1(13) . .
O5Eb N1Eb C3E 123.3(18) . .
C9 C8 C7 122.0(8) . .
O6Eb N1Eb C3E 116.2(17) . .
C12 C8 C7 122.4(8) . .
C12 C8 C9 115.6(6) . .
C8 C9 H9 119.3 . .
C8 C9 C10 121.5(7) . .
C10 C9 H9 119.3 . .
N2 C10 C9 122.2(6) . .
N2 C10 H10 118.9 . .
C9 C10 H10 118.9 . .
N2 C11 H11 118.3 . .
N2 C11 C12 123.3(7) . .
C12 C11 H11 118.3 . .
C8 C12 C11 120.4(7) . .
C8 C12 H12 119.8 . .
C11 C12 H12 119.8 . .
C1C N1C Cd01 120.8(4) . .
C2Eb C3Eb C4E 121.5(14) . .
C3Eb C4Eb H4E 119.9 . .
C5Eb C4Eb H4E 119.9 . .
C3Eb C4Eb C5E 120.3(14) . .
O4Eb C8Eb C5E 116(4) . .
C4Eb C5Eb C6E 120.1(15) . .
C2Eb C1Eb C6E 122.1(13) . .
C5Eb C6Eb H6E 121.2 . .
C1Eb C6Eb H6E 121.2 . .
C2Eb C1Eb C7E 118.4(16) . .
C6Eb C1Eb C7E 119.2(16) . .
C4Da C5Da C8D 118.7(11) . .
C6Da C5Da C8D 120.1(12) . .
C5C N1C Cd01 121.8(4) . .
C5C N1C C1C 117.3(6) . .
N1C C1C H1C 118.2 . .
N1C C1C C2C 123.7(6) . .
C2C C1C H1C 118.2 . .
C1C C2C H2C 119.8 . .
C3C C2C C1C 120.4(6) . .
C3C C2C H2C 119.8 . .
C2C C3C C4C 115.8(7) . .
C2C C3C C6C 120.9(7) . .
C4C C3C C6C 123.2(7) . .
C3C C4C H4C 119.5 . .
C3C C4C C5C 121.0(6) . .
C5C C4C H4C 119.5 . .
N1C C5C C4C 121.7(6) . .
N1C C5C H5C 119.1 . .
C4C C5C H5C 119.1 . .
C3C C6C H6CA 107.3 . .
C3C C6C H6CB 107.3 . .
C6C C6C C3C 120.0(9) 7_445 .
C6C C6C H6CA 107.3 7_445 .
C3Aa C2Aa C1A 122.5(14) . .
C2Aa C1Aa H1A 117.9 . .
C1Aa C2Aa H2A 118.7 . .
C3Aa C2Aa H2A 118.7 . .
C2Aa C3Aa C4A 115.0(11) . .
C3Aa C4Aa H4A 120.7 . .
C5Aa C4Aa H4A 120.7 . .
C3Aa C4Aa C5A 118.5(13) . .
C4Aa C5Aa H5A 117.4 . .
C4Aa C3Aa C6A 116.6(16) . .
C2Aa C3Aa C6A 127.6(16) . .
C3Aa C6Aa H6AA 110.3 . .
H6AAa C6Aa H6AB 108.6 . .
C3Aa C6Aa H6AB 110.3 . .
O1Da Cd01 O4D 86.9(5) . 1_545
O5Da N1Da O6D 122.1(12) . .
C2Da C3Da N1D 120.0(8) . .
C4Da C3Da N1D 117.2(8) . .
O1Da C7Da C1D 117.4(18) . .
C6C C6C H6CB 107.3 7_445 .
H6CA C6C H6CB 106.9 . .
O2Da C7Da C1D 114.1(14) . .
C5Da C6Da C1D 119.5(12) . .
C3Da C2Da C1D 120.5(8) . .
C1Da C2Da H2D 119.8 . .
C3Da C2Da H2D 119.8 . .
O5Da N1Da C3D 121.8(10) . .
O6Da N1Da C3D 115.6(9) . .
C2Da C3Da C4D 122.7(9) . .
C5Da C4Da H4D 121.4 . .
C3Da C4Da H4D 121.4 . .
C3Da C4Da C5D 117.1(8) . .
O4Da C8Da C5D 120(2) . .
C2Da C1Da C6D 118.5(9) . .
C4Da C5Da C6D 121.1(9) . .
C1Da C6Da H6D 120.3 . .
C5Da C6Da H6D 120.3 . .
C6Da C1Da C7D 120.3(12) . .
C2Da C1Da C7D 121.2(11) . .
C6Eb C5Eb C8E 124(2) . .
C4Eb C5Eb C8E 116(2) . .
O1Da C7Da O2D 128.4(14) . .
C1Aa N1 Cd01 123.5(7) . .
C1Bb N1 Cd01 116.3(7) . .
C5Bb N1 Cd01 126.6(10) . .
C5Aa N1 Cd01 122.6(7) . .
C5Bb N1 C1B 116.4(12) . .
C5Aa N1 C1A 110.4(9) . .
C6Bb C7 H7BC 108.1 . .
C6Bb C7 H7BD 108.1 . .
H7BCb C7 H7BD 107.3 . .
C6Aa C7 H7AA 109.8 . .
C6Aa C7 H7AB 109.8 . .
H7AAa C7 H7AB 108.3 . .
C6Bb C7 C8 116.9(13) . .
C6Aa C7 C8 109.3(8) . .
C8Eb O3D Cd01 83.4(15) . 1_565
C8Da O3D Cd01 92.9(8) . 1_565
N1 C1Bb H1B 119.7 . .
N1 C1Bb C2B 120.6(14) . .
N1 C5Bb C4B 126.7(18) . .
N1 C5Bb H5B 116.6 . .
N1 C1Aa H1A 117.9 . .
N1 C1Aa C2A 124.2(13) . .
N1 C5Aa C4A 125.3(12) . .
N1 C5Aa H5A 117.4 . .
C7 C6Bb C3B 106(3) . .
C7 C6Bb H6BA 110.6 . .
C7 C6Bb H6BB 110.6 . .
C7 C6Aa C3A 107.0(13) . .
C7 C6Aa H6AA 110.3 . .
C7 C6Aa H6AB 110.3 . .
O3D C8Eb O4E 136(4) . .
O3D C8Eb C5E 109(3) . .
O3D C8Da C5D 124.5(14) . .

loop_
_geom_bond_atom_site_label_1
_geom_bond_atom_site_label_2
_geom_bond_distance
_geom_bond_site_symmetry_2
O4Da Cd01 2.323(16) 1_565
O4Eb Cd01 2.45(3) 1_565
Cd01 N1 2.369(5) .
Cd01 N2 2.380(4) 8_445
C1Bb H1B 0.9300 .
C1Bb C2B 1.388(16) .
C2Bb H2B 0.9300 .
C2Bb C3B 1.298(19) .
C3Bb C4B 1.35(2) .
C4Bb H4B 0.9300 .
C4Bb C5B 1.435(17) .
C5Bb H5B 0.9300 .
C3Bb C6B 1.588(19) .
C6Bb H6BA 0.9700 .
C6Bb H6BB 0.9700 .
Cd01 N1C 2.362(5) .
Cd01 O3D 2.507(3) 1_545
Cd01 O1E 2.40(3) .
Cd01 O2E 2.284(15) .
Cd01 O4E 2.45(3) 1_545
O5Eb N1E 1.128(17) .
O6Eb N1E 1.222(17) .
C1Eb C2E 1.372(17) .
C2Eb H2E 0.9300 .
C2Eb C3E 1.380(15) .
N1Eb C3E 1.453(17) .
C3Eb C4E 1.378(15) .
C4Eb H4E 0.9300 .
C4Eb C5E 1.384(16) .
C1Eb C6E 1.425(15) .
C5Eb C6E 1.388(15) .
C6Eb H6E 0.9300 .
O1Eb C7E 1.32(4) .
C1Eb C7E 1.511(13) .
O2Eb C7E 1.27(4) .
C1Aa H1A 0.9300 .
C1Aa C2A 1.374(15) .
C2Aa H2A 0.9300 .
C2Aa C3A 1.303(18) .
C3Aa C4A 1.349(18) .
C4Aa H4A 0.9300 .
C4Aa C5A 1.429(14) .
C5Aa H5A 0.9300 .
C3Aa C6A 1.583(15) .
C6Aa H6AA 0.9700 .
C6Aa H6AB 0.9700 .
Cd01 O4D 2.323(16) 1_545
C8Da O4D 1.27(2) .
O5Da N1D 1.134(12) .
O6Da N1D 1.240(12) .
C1Da C2D 1.373(13) .
C2Da H2D 0.9300 .
N1Da C3D 1.458(13) .
C2Da C3D 1.369(11) .
C3Da C4D 1.384(10) .
C4Da H4D 0.9300 .
C8Da C5D 1.47(2) .
C4Da C5D 1.393(12) .
C5Da C6D 1.393(11) .
C1Da C6D 1.418(12) .
C6Da H6D 0.9300 .
C1Da C7D 1.499(11) .
O4Eb C8E 1.17(4) .
C5Eb C8E 1.60(4) .
C7Da O1D 1.22(3) .
Cd01 O1D 2.252(19) .
C7Da O2D 1.23(3) .
N1 C1B 1.353(16) .
N1 C5B 1.171(19) .
N1 C1A 1.338(14) .
N1 C5A 1.293(14) .
N2 Cd01 2.380(4) 8_546
N2 C10 1.325(8) .
N2 C11 1.317(8) .
C7 H7BC 0.9700 .
C7 H7BD 0.9700 .
C7 H7AA 0.9700 .
C7 H7AB 0.9700 .
C7 C8 1.545(9) .
C7 C6B 1.30(4) .
C7 C6A 1.51(3) .
C8 C9 1.367(10) .
C8 C12 1.367(11) .
C9 H9 0.9300 .
C9 C10 1.369(9) .
C10 H10 0.9300 .
C11 H11 0.9300 .
C11 C12 1.374(9) .
C12 H12 0.9300 .
N1C C1C 1.316(7) .
N1C C5C 1.310(7) .
C1C H1C 0.9300 .
C1C C2C 1.368(9) .
C2C H2C 0.9300 .
C2C C3C 1.350(9) .
C3C C4C 1.376(10) .
C3C C6C 1.501(10) .
C4C H4C 0.9300 .
C4C C5C 1.383(10) .
C5C H5C 0.9300 .
C6C C6C 1.355(14) 7_445
C6C H6CA 0.9700 .
C6C H6CB 0.9700 .
O3D Cd01 2.507(3) 1_565
O3D C8D 1.19(3) .
O3D C8E 1.24(5) .

loop_
_geom_torsion_atom_site_label_1
_geom_torsion_atom_site_label_2
_geom_torsion_atom_site_label_3
_geom_torsion_atom_site_label_4
_geom_torsion
_geom_torsion_site_symmetry_1
_geom_torsion_site_symmetry_4
C6Bb C7 C8 C9 -63(3) . .
C6Aa C7 C8 C9 -76.7(17) . .
C1Aa C2Aa C3Aa C6Aa 179.7(18) . .
C3Da C4Da C5Da C8Da 178.6(16) . .
C6Bb C7 C8 C12 117(2) . .
C1Da C2Da C3Da N1Da 178.3(19) . .
C2Da C3Da C4Da C5Da 5(2) . .
O5Da N1Da C3Da C2Da 173(2) . .
C6Da C1Da C2Da C3Da -1(3) . .
C2Eb C1Eb C7Eb O2Eb 150(4) . .
O4Da C8Da C5Da C4Da 11(3) . .
C6Aa C7 C8 C12 103.4(17) . .
C2Da C1Da C6Da C5Da 7(3) . .
C6Da C1Da C7Da O1Da 171(2) . .
C2Eb C1Eb C7Eb O1Eb -24(5) . .
C1Aa C2Aa C3Aa C4Aa -11(3) . .
C6Aa C3Aa C4Aa C5Aa 179.5(18) . .
C5Da C8Da O4Da Cd01 -177.3(15) . 1_565
C1Da C2Da C3Da C4Da -5(3) . .
C1Bb C2Bb C3Bb C4Bb -1(6) . .
O5Da N1Da C3Da C4Da -4(3) . .
O6Da N1Da C3Da C4Da -176.8(19) . .
C3Da C4Da C5Da C6Da 2(2) . .
C1Bb C2Bb C3Bb C6Bb -158(4) . .
C4Da C5Da C6Da C1Da -8(3) . .
C8Da C5Da C6Da C1Da 176(2) . .
C2Da C1Da C7Da O1Da -10(3) . .
C2Bb C3Bb C4Bb C5Bb -3(6) . .
C6Eb C1Eb C7Eb O2Eb -25(7) . .
C4Eb C5Eb C8Eb O4Eb 16(5) . .
Cd01 O2Eb C7Eb C1Eb -171(4) . .
C6Bb C3Bb C4Bb C5Bb 157(3) . .
C2Eb C3Eb C4Eb C5Eb 3(5) . .
C2Aa C3Aa C4Aa C5Aa 9(3) . .
N1Eb C3Eb C4Eb C5Eb 178(3) . .
C6Eb C1Eb C2Eb C3Eb -1(5) . .
C3Eb C4Eb C5Eb C6Eb -6(5) . .
C7Da C1Da C2Da C3Da -179.6(18) . .
C3Eb C4Eb C5Eb C8Eb 180(3) . .
C7Eb C1Eb C2Eb C3Eb -175(3) . .
C4Eb C5Eb C6Eb C1Eb 5(6) . .
O6Da N1Da C3Da C2Da 0(3) . .
C8Eb C5Eb C6Eb C1Eb 179(4) . .
C1Eb C2Eb C3Eb C4Eb 0(5) . .
C2Eb C1Eb C6Eb C5Eb -2(7) . .
N1Da C3Da C4Da C5Da -178.6(16) . .
C7Eb C1Eb C6Eb C5Eb 172(4) . .
C1Eb C2Eb C3Eb N1Eb -175(4) . .
Cd01 O2Eb C7Eb O1Eb 3(4) . .
O4Da C8Da C5Da C6Da -172(2) . .
C1Da C7Da O1Da Cd01 173.8(17) . .
O5Eb N1Eb C3Eb C2Eb 173(5) . .
Cd01 O1Eb C7Eb O2Eb -3(3) . .
C7Da C1Da C6Da C5Da -174(2) . .
Cd01 O1Eb C7Eb C1Eb 173(3) . .
O6Eb N1Eb C3Eb C2Eb 2(6) . .
Cd01 O4Eb C8Eb C5Eb -173(3) 1_565 .
C6Da C1Da C7Da O2Da -5(3) . .
C6Eb C5Eb C8Eb O4Eb -158(4) . .
O5Eb N1Eb C3Eb C4Eb -2(7) . .
C6Eb C1Eb C7Eb O1Eb 161(4) . .
O2Da C7Da O1Da Cd01 -10(3) . .
O6Eb N1Eb C3Eb C4Eb -173(4) . .
C2Da C1Da C7Da O2Da 173(2) . .
C3Aa C4Aa C5Aa N1 8(3) . .
C3Bb C4Bb C5Bb N1 3(6) . .
C4Bb C3Bb C6Bb C7 151(3) . .
C4Aa C3Aa C6Aa C7 96(2) . .
C2Aa C3Aa C6Aa C7 -96(3) . .
C2Bb C3Bb C6Bb C7 -51(5) . .
C4Eb C5Eb C8Eb O3D -162(3) . .
C6Eb C5Eb C8Eb O3D 24(5) . .
Cd01 O4Eb C8Eb O3D 3(6) 1_565 .
Cd01 N1 C5Bb C4Bb 171(2) . .
C1Bb N1 C5Bb C4Bb 2(4) . .
C5Bb N1 C1Bb C2Bb -6(4) . .
Cd01 N1 C1Aa C2Aa 178.3(14) . .
Cd01 N1 C1Bb C2Bb -176.9(19) . .
C1Aa N1 C5Aa C4Aa -21(2) . .
Cd01 N1 C5Aa C4Aa 179.5(15) . .
C5Aa N1 C1Aa C2Aa 19(2) . .
Cd01 N2 C10 C9 -178.0(5) 8_546 .
Cd01 N2 C11 C12 178.0(6) 8_546 .
Cd01 N1C C1C C2C -174.5(6) . .
Cd01 N1C C5C C4C 175.4(8) . .
Cd01 O3D C8Eb C5Eb 174(3) 1_565 .
Cd01 O3D C8Eb O4Eb -3(6) 1_565 .
Cd01 O3D C8Da O4Da -7.4(18) 1_565 .
Cd01 O3D C8Da C5Da 178.3(19) 1_565 .
N1 C1Bb C2Bb C3Bb 6(4) . .
N1 C1Aa C2Aa C3Aa -3(3) . .
N2 C11 C12 C8 0.0(14) . .
C7 C8 C9 C10 -178.1(7) . .
C7 C8 C12 C11 178.2(7) . .
C8 C7 C6Aa C3Aa 172.7(14) . .
C8 C7 C6Bb C3Bb -172.6(16) . .
C8 C9 C10 N2 -0.3(11) . .
C9 C8 C12 C11 -1.7(12) . .
C10 N2 C11 C12 1.5(11) . .
C11 N2 C10 C9 -1.4(9) . .
C12 C8 C9 C10 1.8(11) . .
N1C C1C C2C C3C -2.0(13) . .
C1C N1C C5C C4C -1.7(13) . .
C1C C2C C3C C4C 0.3(14) . .
C1C C2C C3C C6C -178.1(8) . .
C2C C3C C4C C5C 0.5(15) . .
C2C C3C C6C C6C 151.0(14) . 7_445
C3C C4C C5C N1C 0.1(16) . .
C4C C3C C6C C6C -27(2) . 7_445
C5C N1C C1C C2C 2.6(11) . .
C6C C3C C4C C5C 179.0(10) . .
O3D C8Da C5Da C6Da 2(3) . .
O3D C8Da C5Da C4Da -174.7(18) . .
O3D C8Da O4Da Cd01 8.1(19) . 1_565
